data_4031060
loop_
_publ_author_name
'Mishra, Amrita'
'Tiwari, Vinod K.'

_publ_section_title
;
 One-Pot Synthesis of Glycosyl-\b-azido Ester via Diazotransfer Reaction
 Toward Access of Glycosyl-\b-triazolyl Ester.
;
_journal_issue 10
_journal_name_full 'The Journal of organic chemistry'
_journal_page_first 4869
_journal_page_last 4881
_journal_paper_doi 10.1021/acs.joc.5b00179
_journal_volume 80
_journal_year 2015
_chemical_formula_moiety 'C19 H25 N3 O6'
_chemical_formula_sum 'C19 H25 N3 O6'
_chemical_formula_weight 391.42
_chemical_name_systematic
;
 ?
;
_space_group_IT_number 4
_symmetry_cell_setting monoclinic
_symmetry_space_group_name_Hall 'P 2yb'
_symmetry_space_group_name_H-M 'P 1 21 1'
_atom_sites_solution_hydrogens geom
_atom_sites_solution_primary direct
_atom_sites_solution_secondary difmap
_audit_creation_method SHELXL-97
_cell_angle_alpha 90.00
_cell_angle_beta 92.416(9)
_cell_angle_gamma 90.00
_cell_formula_units_Z 2
_cell_length_a 5.4181(6)
_cell_length_b 15.6480(15)
_cell_length_c 12.4307(15)
_cell_measurement_reflns_used 773
_cell_measurement_temperature 293(2)
_cell_measurement_theta_max 28.9099
_cell_measurement_theta_min 3.0710
_cell_volume 1053.0(2)
_computing_cell_refinement 'CrysAlisPro, Agilent Technologies ltd.'
_computing_data_collection 'CrysAlisPro, Agilent Technologies ltd.'
_computing_data_reduction 'CrysAlisPro, Agilent Technologies ltd.'
_computing_publication_material 'CrysAlisPro, Agilent Technologies ltd.'
_computing_structure_refinement 'SHELXL-97 (Sheldrick, 2008)'
_diffrn_ambient_temperature 293(2)
_diffrn_detector_area_resol_mean 16.0938
_diffrn_measured_fraction_theta_full 0.998
_diffrn_measured_fraction_theta_max 0.848
_diffrn_measurement_device_type 'Xcalibur, Eos'
_diffrn_measurement_method '\w scans'
_diffrn_radiation_monochromator graphite
_diffrn_radiation_source 'fine-focus sealed tube'
_diffrn_radiation_type MoK\a
_diffrn_radiation_wavelength 0.71073
_diffrn_reflns_av_R_equivalents 0.0165
_diffrn_reflns_av_sigmaI/netI 0.0552
_diffrn_reflns_limit_h_max 7
_diffrn_reflns_limit_h_min -4
_diffrn_reflns_limit_k_max 11
_diffrn_reflns_limit_k_min -21
_diffrn_reflns_limit_l_max 15
_diffrn_reflns_limit_l_min -16
_diffrn_reflns_number 4420
_diffrn_reflns_theta_full 25.00
_diffrn_reflns_theta_max 28.97
_diffrn_reflns_theta_min 3.08
_exptl_absorpt_coefficient_mu 0.093
_exptl_absorpt_correction_T_max 1.00000
_exptl_absorpt_correction_T_min 0.77848
_exptl_absorpt_correction_type multi-scan
_exptl_crystal_colour White
_exptl_crystal_density_diffrn 1.235
_exptl_crystal_density_method 'not measured'
_exptl_crystal_description needle
_exptl_crystal_F_000 416.0
_exptl_crystal_size_max 0.26
_exptl_crystal_size_mid 0.18
_exptl_crystal_size_min 0.16
_refine_diff_density_max 0.216
_refine_diff_density_min -0.139
_refine_diff_density_rms 0.032
_refine_ls_abs_structure_details 'Flack H D (1983), Acta Cryst. A39, 876-881'
_refine_ls_abs_structure_Flack -2(2)
_refine_ls_extinction_method none
_refine_ls_goodness_of_fit_ref 1.046
_refine_ls_hydrogen_treatment mixed
_refine_ls_matrix_type full
_refine_ls_number_parameters 253
_refine_ls_number_reflns 3294
_refine_ls_number_restraints 1
_refine_ls_restrained_S_all 1.045
_refine_ls_R_factor_all 0.1251
_refine_ls_R_factor_gt 0.0637
_refine_ls_shift/su_max 0.090
_refine_ls_shift/su_mean 0.036
_refine_ls_structure_factor_coef Fsqd
_refine_ls_weighting_details 'calc w=1/[\s^2^(Fo^2^)+(0.0729P)^2^+0.0117P] where P=(Fo^2^+2Fc^2^)/3'
_refine_ls_weighting_scheme calc
_refine_ls_wR_factor_gt 0.1392
_refine_ls_wR_factor_ref 0.1723
_reflns_number_gt 1805
_reflns_number_total 3294
_reflns_threshold_expression >2\s(I)
_cod_data_source_file jo5b00179_si_001.cif
_cod_data_source_block compound-3b
_cod_database_code 4031060

loop_
_symmetry_equiv_pos_as_xyz
'x, y, z'
'-x, y+1/2, -z'

loop_
_atom_site_label
_atom_site_type_symbol
_atom_site_fract_x
_atom_site_fract_y
_atom_site_fract_z
_atom_site_U_iso_or_equiv
_atom_site_adp_type
_atom_site_occupancy
_atom_site_symmetry_multiplicity
_atom_site_calc_flag
_atom_site_refinement_flags
O1 O 0.7614(5) 0.3540(2) 0.4426(3) 0.0656(9) Uani 1 1 d .
O3 O 0.4550(5) 0.2131(2) 0.3193(3) 0.0771(10) Uani 1 1 d .
O4 O 0.7146(6) 0.2180(2) 0.5929(3) 0.0645(8) Uani 1 1 d .
O2 O 0.7396(5) 0.3069(3) 0.2644(3) 0.0793(10) Uani 1 1 d .
O6 O 0.0342(7) 0.4175(3) 0.7841(3) 0.1002(13) Uani 1 1 d .
N2 N 0.7075(10) 0.5157(3) 0.5794(4) 0.0771(13) Uani 1 1 d .
C2 C 0.6459(7) 0.2111(3) 0.4002(3) 0.0596(12) Uani 1 1 d .
H2 H 0.7353 0.1566 0.4038 0.072 Uiso 1 1 calc R
C1 C 0.8095(8) 0.2877(4) 0.3711(4) 0.0660(13) Uani 1 1 d .
H1 H 0.9845 0.2717 0.3769 0.079 Uiso 1 1 calc R
N1 N 0.5121(9) 0.4781(3) 0.5726(5) 0.0967(17) Uani 1 1 d .
C10 C 0.5512(10) 0.2504(4) 0.2258(4) 0.0805(17) Uani 1 1 d .
C4 C 0.5344(8) 0.3343(3) 0.4947(4) 0.0601(12) Uani 1 1 d .
H4 H 0.3941 0.3498 0.4463 0.072 Uiso 1 1 calc R
C3 C 0.5426(8) 0.2375(3) 0.5066(4) 0.0579(12) Uani 1 1 d .
H3 H 0.3790 0.2129 0.5173 0.069 Uiso 1 1 calc R
C5 C 0.5201(8) 0.3850(3) 0.5968(4) 0.0617(13) Uani 1 1 d .
H5 H 0.6624 0.3720 0.6454 0.074 Uiso 1 1 calc R
C13 C 0.6937(11) 0.1339(3) 0.6324(5) 0.0835(17) Uani 1 1 d .
H13A H 0.7030 0.0936 0.5734 0.100 Uiso 1 1 calc R
H13B H 0.5349 0.1268 0.6645 0.100 Uiso 1 1 calc R
C14 C 0.8954(10) 0.1162(3) 0.7143(4) 0.0722(14) Uani 1 1 d .
C6 C 0.2810(9) 0.3659(4) 0.6522(4) 0.0816(16) Uani 1 1 d .
H6A H 0.1433 0.3837 0.6051 0.098 Uiso 1 1 calc R
H6B H 0.2680 0.3045 0.6618 0.098 Uiso 1 1 calc R
N3 N 0.8711(10) 0.5585(4) 0.5834(6) 0.128(3) Uani 1 1 d .
C7 C 0.2577(11) 0.4076(6) 0.7581(6) 0.116(3) Uani 1 1 d .
C15 C 1.0276(12) 0.0412(4) 0.7112(5) 0.0858(17) Uani 1 1 d .
H15 H 0.9915 0.0011 0.6575 0.103 Uiso 1 1 calc R
C19 C 0.9570(13) 0.1745(4) 0.7921(5) 0.101(2) Uani 1 1 d .
H19 H 0.8722 0.2261 0.7940 0.121 Uiso 1 1 calc R
C18 C 1.1455(15) 0.1579(5) 0.8692(6) 0.120(3) Uani 1 1 d .
H18 H 1.1825 0.1976 0.9232 0.144 Uiso 1 1 calc R
C8 C -0.0140(13) 0.4578(5) 0.8894(6) 0.118(3) Uani 1 1 d .
H8A H 0.1319 0.4881 0.9166 0.141 Uiso 1 1 calc R
H8B H -0.1488 0.4984 0.8811 0.141 Uiso 1 1 calc R
C16 C 1.2158(14) 0.0254(5) 0.7886(6) 0.107(2) Uani 1 1 d .
H16 H 1.3015 -0.0261 0.7872 0.129 Uiso 1 1 calc R
C17 C 1.2754(15) 0.0833(6) 0.8654(7) 0.119(2) Uani 1 1 d .
H17 H 1.4041 0.0726 0.9155 0.143 Uiso 1 1 calc R
O5 O 0.4241(9) 0.4325(7) 0.8124(6) 0.274(6) Uani 1 1 d .
C11 C 0.3524(11) 0.3010(6) 0.1683(5) 0.137(3) Uani 1 1 d .
H11A H 0.2948 0.3447 0.2153 0.206 Uiso 1 1 calc R
H11B H 0.2178 0.2639 0.1473 0.206 Uiso 1 1 calc R
H11C H 0.4170 0.3269 0.1054 0.206 Uiso 1 1 calc R
C12 C 0.6675(16) 0.1812(6) 0.1567(6) 0.140(3) Uani 1 1 d .
H12A H 0.5409 0.1434 0.1287 0.211 Uiso 1 1 calc R
H12B H 0.7859 0.1493 0.2000 0.211 Uiso 1 1 calc R
H12C H 0.7486 0.2077 0.0981 0.211 Uiso 1 1 calc R
C9 C -0.077(2) 0.3916(6) 0.9625(6) 0.181(4) Uani 1 1 d .
H9A H -0.1062 0.4161 1.0316 0.272 Uiso 1 1 calc R
H9B H 0.0571 0.3515 0.9696 0.272 Uiso 1 1 calc R
H9C H -0.2229 0.3628 0.9356 0.272 Uiso 1 1 calc R

loop_
_atom_site_aniso_label
_atom_site_aniso_U_11
_atom_site_aniso_U_22
_atom_site_aniso_U_33
_atom_site_aniso_U_23
_atom_site_aniso_U_13
_atom_site_aniso_U_12
O1 0.0523(18) 0.068(2) 0.076(2) 0.0043(19) 0.0026(16) -0.0136(16)
O3 0.0571(19) 0.110(3) 0.063(2) -0.002(2) 0.0002(16) -0.024(2)
O4 0.067(2) 0.0571(18) 0.068(2) 0.0041(17) -0.0054(16) -0.0110(16)
O2 0.062(2) 0.109(3) 0.067(2) 0.005(2) 0.0004(16) -0.020(2)
O6 0.067(2) 0.146(4) 0.088(3) -0.028(3) 0.016(2) -0.005(2)
N2 0.068(3) 0.066(3) 0.098(4) -0.001(2) 0.006(3) 0.011(3)
C2 0.051(3) 0.066(3) 0.062(3) -0.004(3) -0.002(2) -0.007(3)
C1 0.043(2) 0.089(4) 0.066(3) 0.007(3) -0.002(2) -0.001(3)
N1 0.060(3) 0.068(3) 0.160(5) -0.003(3) -0.015(3) 0.016(3)
C10 0.062(3) 0.117(5) 0.063(3) -0.002(3) 0.005(3) -0.027(3)
C4 0.040(2) 0.070(3) 0.070(3) 0.002(3) -0.002(2) 0.001(2)
C3 0.049(3) 0.061(3) 0.063(3) 0.002(2) -0.003(2) -0.010(2)
C5 0.043(2) 0.058(3) 0.083(3) -0.005(3) -0.004(2) 0.003(2)
C13 0.099(4) 0.060(3) 0.091(4) 0.011(3) -0.010(3) -0.020(3)
C14 0.100(4) 0.058(3) 0.059(3) 0.007(3) -0.003(3) -0.008(3)
C6 0.057(3) 0.105(4) 0.082(4) -0.022(4) 0.000(3) -0.003(3)
N3 0.080(4) 0.083(4) 0.220(8) 0.011(4) 0.006(4) -0.018(3)
C7 0.050(3) 0.188(8) 0.108(5) -0.065(5) -0.012(3) 0.005(4)
C15 0.124(5) 0.063(4) 0.071(4) 0.007(3) 0.001(4) -0.008(4)
C19 0.135(6) 0.077(4) 0.088(5) -0.009(4) -0.026(4) 0.019(4)
C18 0.165(7) 0.093(5) 0.099(5) 0.001(4) -0.040(5) -0.009(5)
C8 0.099(5) 0.151(7) 0.106(5) -0.035(5) 0.029(4) -0.006(4)
C16 0.132(6) 0.076(4) 0.114(6) 0.030(4) 0.004(5) 0.015(4)
C17 0.135(6) 0.103(5) 0.117(6) 0.041(5) -0.032(5) -0.005(5)
O5 0.068(3) 0.557(16) 0.194(6) -0.236(9) -0.011(3) 0.015(6)
C11 0.078(4) 0.229(9) 0.103(5) 0.066(6) -0.027(3) -0.018(5)
C12 0.154(7) 0.176(8) 0.095(5) -0.049(5) 0.043(5) -0.037(6)
C9 0.303(13) 0.155(8) 0.086(5) 0.010(6) 0.016(7) 0.085(9)

loop_
_atom_type_symbol
_atom_type_description
_atom_type_scat_dispersion_real
_atom_type_scat_dispersion_imag
_atom_type_scat_source
C C 0.0033 0.0016 'International Tables Vol C Tables 4.2.6.8 and 6.1.1.4'
H H 0.0000 0.0000 'International Tables Vol C Tables 4.2.6.8 and 6.1.1.4'
N N 0.0061 0.0033 'International Tables Vol C Tables 4.2.6.8 and 6.1.1.4'
O O 0.0106 0.0060 'International Tables Vol C Tables 4.2.6.8 and 6.1.1.4'

loop_
_geom_angle_atom_site_label_1
_geom_angle_atom_site_label_2
_geom_angle_atom_site_label_3
_geom_angle
C1 O1 C4 108.2(3)
C2 O3 C10 108.0(3)
C13 O4 C3 113.7(3)
C1 O2 C10 110.5(4)
C7 O6 C8 118.6(5)
N3 N2 N1 171.9(5)
O3 C2 C3 109.2(4)
O3 C2 C1 103.1(4)
C3 C2 C1 103.3(4)
O1 C1 O2 113.1(4)
O1 C1 C2 107.6(4)
O2 C1 C2 104.8(4)
N2 N1 C5 116.3(4)
O3 C10 O2 105.2(4)
O3 C10 C11 109.1(5)
O2 C10 C11 109.0(5)
O3 C10 C12 110.0(5)
O2 C10 C12 108.8(5)
C11 C10 C12 114.3(6)
O1 C4 C5 110.0(4)
O1 C4 C3 103.5(4)
C5 C4 C3 116.4(4)
O4 C3 C4 107.6(4)
O4 C3 C2 110.2(4)
C4 C3 C2 101.4(4)
N1 C5 C4 110.3(4)
N1 C5 C6 105.4(4)
C4 C5 C6 110.7(4)
O4 C13 C14 110.2(4)
C19 C14 C15 118.6(6)
C19 C14 C13 120.9(5)
C15 C14 C13 120.5(5)
C7 C6 C5 115.0(4)
O5 C7 O6 122.0(6)
O5 C7 C6 124.6(6)
O6 C7 C6 113.4(5)
C14 C15 C16 119.9(6)
C14 C19 C18 121.0(6)
C17 C18 C19 119.9(7)
C9 C8 O6 107.9(6)
C17 C16 C15 121.1(7)
C16 C17 C18 119.4(7)

loop_
_geom_bond_atom_site_label_1
_geom_bond_atom_site_label_2
_geom_bond_distance
O1 C1 1.398(6)
O1 C4 1.447(5)
O3 C2 1.412(5)
O3 C10 1.420(6)
O4 C13 1.411(6)
O4 C3 1.423(5)
O2 C1 1.396(5)
O2 C10 1.419(6)
O6 C7 1.276(6)
O6 C8 1.486(7)
N2 N3 1.111(6)
N2 N1 1.212(7)
C2 C3 1.515(6)
C2 C1 1.543(7)
N1 C5 1.488(6)
C10 C11 1.494(8)
C10 C12 1.533(9)
C4 C5 1.501(6)
C4 C3 1.523(6)
C5 C6 1.522(7)
C13 C14 1.487(8)
C14 C19 1.361(8)
C14 C15 1.377(8)
C6 C7 1.479(8)
C7 O5 1.170(7)
C15 C16 1.395(9)
C19 C18 1.395(9)
C18 C17 1.365(10)
C8 C9 1.428(10)
C16 C17 1.346(10)
